data_2219798
loop_
_publ_author_name
'Shen, Chun'

_publ_section_title
(<i>S</i>)-<i>N</i>-[(1<i>S</i>,2<i>S</i>)-2-Benzylamino-1-(4-hydroxyphenyl)-3-methylbutyl]-1,1-dimethylethane-2-sulfinamide
_journal_coeditor_code BV2109
_journal_issue 11
_journal_name_full 'Acta Crystallographica Section E'
_journal_page_first o2082
_journal_paper_doi 10.1107/S1600536808031073
_journal_volume 64
_journal_year 2008
_chemical_formula_iupac 'C22 H32 N2 O2 S'
_chemical_formula_moiety 'C22 H32 N2 O2 S'
_chemical_formula_sum 'C22 H32 N2 O2 S'
_chemical_formula_weight 388.56
_chemical_name_systematic
;
(<i>S</i>)-<i>N</i>-[(1<i>S</i>,2<i>S</i>)-2-Benzylamino-1-(4-hydroxyphenyl)-
3-methylbutyl]-1,1-dimethylethane-2-sulfinamide
;
_space_group_IT_number 19
_symmetry_cell_setting orthorhombic
_symmetry_space_group_name_Hall 'P 2ac 2ab'
_symmetry_space_group_name_H-M 'P 21 21 21'
_atom_sites_solution_hydrogens geom
_atom_sites_solution_primary direct
_atom_sites_solution_secondary difmap
_audit_creation_method SHELXL97
_cell_angle_alpha 90.00
_cell_angle_beta 90.00
_cell_angle_gamma 90.00
_cell_formula_units_Z 4
_cell_length_a 9.7503(9)
_cell_length_b 12.1068(11)
_cell_length_c 19.6292(18)
_cell_measurement_reflns_used 2613
_cell_measurement_temperature 293(2)
_cell_measurement_theta_max 40.001
_cell_measurement_theta_min 4.665
_cell_volume 2317.1(4)
_computing_cell_refinement 'SAINT (Bruker, 2001)'
_computing_data_collection 'SMART (Bruker, 2001)'
_computing_data_reduction 'SAINT (Bruker, 2001)'
_computing_molecular_graphics 'SHELXTL (Sheldrick, 2008)'
_computing_publication_material 'SHELXTL (Sheldrick, 2008)'
_computing_structure_refinement 'SHELXL97 (Sheldrick, 2008)'
_computing_structure_solution 'SHELXS97 (Sheldrick, 2008)'
_diffrn_ambient_temperature 293(2)
_diffrn_measured_fraction_theta_full 0.997
_diffrn_measured_fraction_theta_max 0.997
_diffrn_measurement_device_type 'Bruker SMART APEX CCD area-detector'
_diffrn_measurement_method '\f and \w scans'
_diffrn_radiation_monochromator graphite
_diffrn_radiation_source 'fine-focus sealed tube'
_diffrn_radiation_type MoK\a
_diffrn_radiation_wavelength 0.71073
_diffrn_reflns_av_R_equivalents 0.0376
_diffrn_reflns_av_sigmaI/netI 0.0546
_diffrn_reflns_limit_h_max 12
_diffrn_reflns_limit_h_min -11
_diffrn_reflns_limit_k_max 15
_diffrn_reflns_limit_k_min -14
_diffrn_reflns_limit_l_max 25
_diffrn_reflns_limit_l_min -23
_diffrn_reflns_number 13756
_diffrn_reflns_theta_full 26.99
_diffrn_reflns_theta_max 26.99
_diffrn_reflns_theta_min 1.98
_exptl_absorpt_coefficient_mu 0.157
_exptl_absorpt_correction_T_max 1.0000
_exptl_absorpt_correction_T_min 0.7835
_exptl_absorpt_correction_type multi-scan
_exptl_absorpt_process_details '(SADABS; Bruker, 2001)'
_exptl_crystal_colour colourless
_exptl_crystal_density_diffrn 1.114
_exptl_crystal_density_method 'not measured'
_exptl_crystal_description prismatic
_exptl_crystal_F_000 840
_exptl_crystal_size_max 0.452
_exptl_crystal_size_mid 0.398
_exptl_crystal_size_min 0.287
_refine_diff_density_max 0.174
_refine_diff_density_min -0.164
_refine_ls_abs_structure_details 'Flack (1983), with 2249 Friedel pairs'
_refine_ls_abs_structure_Flack 0.01(10)
_refine_ls_extinction_method none
_refine_ls_goodness_of_fit_ref 0.891
_refine_ls_hydrogen_treatment mixed
_refine_ls_matrix_type full
_refine_ls_number_parameters 261
_refine_ls_number_reflns 5016
_refine_ls_number_restraints 3
_refine_ls_restrained_S_all 0.890
_refine_ls_R_factor_all 0.1003
_refine_ls_R_factor_gt 0.0522
_refine_ls_shift/su_max 0.001
_refine_ls_shift/su_mean 0.000
_refine_ls_structure_factor_coef Fsqd
_refine_ls_weighting_details 'calc w = 1/[\s^2^(Fo^2^)+(0.0628P)^2^] where P=(Fo^2^+2Fc^2^)/3'
_refine_ls_weighting_scheme calc
_refine_ls_wR_factor_gt 0.1145
_refine_ls_wR_factor_ref 0.1303
_reflns_number_gt 2765
_reflns_number_total 5016
_reflns_threshold_expression I>2\s(I)
_cod_data_source_file bv2109.cif
_cod_data_source_block I
_cod_database_code 2219798
_cod_database_fobs_code 2219798

loop_
_symmetry_equiv_pos_as_xyz
'x, y, z'
'-x+1/2, -y, z+1/2'
'-x, y+1/2, -z+1/2'
'x+1/2, -y+1/2, -z'

loop_
_atom_site_type_symbol
_atom_site_label
_atom_site_fract_x
_atom_site_fract_y
_atom_site_fract_z
_atom_site_U_iso_or_equiv
_atom_site_adp_type
_atom_site_calc_flag
_atom_site_refinement_flags
_atom_site_occupancy
S S1 0.65403(9) 0.95415(7) 0.85995(4) 0.0833(3) Uani d . 1
O O1 0.7047(3) 1.29113(19) 0.61688(11) 0.0852(7) Uani d D 1
O O2 0.5196(3) 0.9143(2) 0.88218(16) 0.1612(15) Uani d . 1
N N1 0.7265(3) 0.8691(2) 0.80538(11) 0.0728(7) Uani d D 1
N N2 0.7310(3) 0.6729(2) 0.73797(12) 0.0631(6) Uani d D 1
C C1 0.6665(3) 0.8654(2) 0.73606(12) 0.0632(7) Uani d . 1
H H1 0.5697 0.8445 0.7396 0.076 Uiso calc R 1
C C2 0.7439(3) 0.7739(2) 0.69788(12) 0.0605(7) Uani d . 1
H H2 0.8412 0.7943 0.6988 0.073 Uiso calc R 1
C C3 0.7030(4) 0.7655(3) 0.62223(14) 0.0791(9) Uani d . 1
H H3 0.7041 0.8411 0.6044 0.095 Uiso calc R 1
C C4 0.5602(5) 0.7234(4) 0.61216(19) 0.1376(17) Uani d . 1
H H4A 0.5316 0.7378 0.5662 0.206 Uiso calc R 1
H H4B 0.4993 0.7602 0.6432 0.206 Uiso calc R 1
H H4C 0.5580 0.6454 0.6206 0.206 Uiso calc R 1
C C5 0.8053(5) 0.7010(3) 0.58036(15) 0.1184(14) Uani d . 1
H H5A 0.8967 0.7229 0.5926 0.178 Uiso calc R 1
H H5B 0.7904 0.7156 0.5329 0.178 Uiso calc R 1
H H5C 0.7939 0.6235 0.5890 0.178 Uiso calc R 1
C C6 0.6761(3) 0.9788(2) 0.70327(12) 0.0590(7) Uani d . 1
C C7 0.5600(3) 1.0341(3) 0.68355(14) 0.0728(8) Uani d . 1
H H7 0.4750 1.0008 0.6898 0.087 Uiso calc R 1
C C8 0.5659(3) 1.1384(3) 0.65456(15) 0.0750(8) Uani d . 1
H H8 0.4855 1.1745 0.6420 0.090 Uiso calc R 1
C C9 0.6911(3) 1.1884(2) 0.64437(14) 0.0677(7) Uani d . 1
C C10 0.8081(3) 1.1331(3) 0.66348(15) 0.0777(8) Uani d . 1
H H10 0.8933 1.1658 0.6568 0.093 Uiso calc R 1
C C11 0.7999(3) 1.0292(3) 0.69266(14) 0.0736(8) Uani d . 1
H H11 0.8801 0.9929 0.7053 0.088 Uiso calc R 1
C C12 0.8389(4) 0.5915(3) 0.73358(17) 0.1013(12) Uani d . 1
H H12A 0.9268 0.6284 0.7375 0.122 Uiso calc R 1
H H12B 0.8351 0.5565 0.6892 0.122 Uiso calc R 1
C C13 0.8291(3) 0.5047(3) 0.78733(14) 0.0700(8) Uani d . 1
C C14 0.8323(3) 0.5296(3) 0.85489(16) 0.0841(8) Uani d . 1
H H14 0.8391 0.6032 0.8680 0.101 Uiso calc R 1
C C15 0.8259(4) 0.4497(4) 0.90415(16) 0.1048(11) Uani d . 1
H H15 0.8300 0.4686 0.9500 0.126 Uiso calc R 1
C C16 0.8133(5) 0.3416(4) 0.8847(2) 0.1146(14) Uani d . 1
H H16 0.8085 0.2867 0.9177 0.138 Uiso calc R 1
C C17 0.8076(5) 0.3137(3) 0.8174(2) 0.1120(13) Uani d . 1
H H17 0.7971 0.2404 0.8043 0.134 Uiso calc R 1
C C18 0.8176(4) 0.3956(3) 0.76973(17) 0.0913(10) Uani d . 1
H H18 0.8166 0.3766 0.7238 0.110 Uiso calc R 1
C C19 0.7700(5) 0.9328(3) 0.93164(15) 0.1022(13) Uani d . 1
C C20 0.9065(5) 0.9748(6) 0.9100(3) 0.184(2) Uani d . 1
H H20A 0.9624 0.9878 0.9495 0.276 Uiso calc R 1
H H20B 0.8952 1.0427 0.8853 0.276 Uiso calc R 1
H H20C 0.9502 0.9212 0.8813 0.276 Uiso calc R 1
C C21 0.7701(9) 0.8136(3) 0.95298(19) 0.187(4) Uani d . 1
H H21A 0.8172 0.7703 0.9194 0.325 Uiso calc R 1
H H21B 0.6773 0.7880 0.9571 0.325 Uiso calc R 1
H H21C 0.8158 0.8064 0.9961 0.325 Uiso calc R 1
C C22 0.7108(6) 1.0067(3) 0.98828(17) 0.1491(19) Uani d . 1
H H22A 0.7718 1.0066 1.0267 0.224 Uiso calc R 1
H H22B 0.6228 0.9788 1.0020 0.224 Uiso calc R 1
H H22C 0.7007 1.0807 0.9715 0.224 Uiso calc R 1
H H1A 0.738(3) 0.8013(15) 0.8199(13) 0.065(9) Uiso d D 1
H H2A 0.651(2) 0.645(3) 0.7369(16) 0.094(12) Uiso d D 1
H H1B 0.634(3) 1.329(3) 0.614(2) 0.15(2) Uiso d D 1

loop_
_atom_site_aniso_label
_atom_site_aniso_U_11
_atom_site_aniso_U_22
_atom_site_aniso_U_33
_atom_site_aniso_U_12
_atom_site_aniso_U_13
_atom_site_aniso_U_23
S1 0.1059(7) 0.0689(5) 0.0750(5) -0.0119(5) 0.0166(4) -0.0222(4)
O1 0.1074(19) 0.0627(15) 0.0853(15) 0.0058(14) 0.0131(13) 0.0169(12)
O2 0.135(2) 0.174(3) 0.175(3) -0.068(2) 0.076(2) -0.113(2)
N1 0.1051(19) 0.0633(17) 0.0501(13) 0.0144(15) 0.0058(12) 0.0019(13)
N2 0.0687(18) 0.0526(15) 0.0680(15) 0.0056(13) 0.0095(12) 0.0088(12)
C1 0.0726(18) 0.0592(17) 0.0579(15) 0.0020(15) -0.0025(15) 0.0007(14)
C2 0.0737(18) 0.0556(17) 0.0524(14) -0.0021(14) 0.0000(14) 0.0042(13)
C3 0.119(3) 0.0614(19) 0.0570(17) -0.0054(19) -0.0165(17) 0.0032(15)
C4 0.151(4) 0.160(4) 0.101(3) -0.011(3) -0.056(3) -0.019(3)
C5 0.173(4) 0.130(3) 0.0521(17) 0.028(3) -0.003(2) -0.018(2)
C6 0.0635(17) 0.0550(17) 0.0584(14) 0.0033(15) 0.0039(13) -0.0034(13)
C7 0.072(2) 0.065(2) 0.0817(19) 0.0047(16) 0.0077(15) 0.0019(18)
C8 0.082(2) 0.065(2) 0.077(2) 0.0141(17) 0.0021(17) 0.0095(17)
C9 0.088(2) 0.0566(18) 0.0590(15) 0.0067(17) 0.0086(16) -0.0019(15)
C10 0.074(2) 0.070(2) 0.090(2) -0.0025(17) -0.0012(17) 0.0027(18)
C11 0.073(2) 0.063(2) 0.0848(19) 0.0046(16) -0.0082(15) 0.0026(17)
C12 0.113(3) 0.090(2) 0.101(2) 0.036(2) 0.036(2) 0.032(2)
C13 0.0714(19) 0.074(2) 0.0646(17) 0.0123(17) 0.0114(15) 0.0132(16)
C14 0.094(2) 0.072(2) 0.086(2) -0.0030(19) 0.0030(19) -0.003(2)
C15 0.142(3) 0.112(3) 0.0610(18) -0.002(3) 0.002(2) 0.011(2)
C16 0.164(4) 0.085(3) 0.094(3) 0.016(3) 0.016(3) 0.030(2)
C17 0.164(4) 0.071(2) 0.101(3) 0.012(3) 0.019(3) 0.009(2)
C18 0.116(3) 0.079(3) 0.079(2) 0.009(2) 0.000(2) -0.0023(19)
C19 0.181(4) 0.070(2) 0.0555(17) -0.014(2) -0.002(2) -0.0059(17)
C20 0.140(4) 0.283(8) 0.130(4) -0.007(5) -0.052(3) -0.018(5)
C21 0.309(12) 0.076(3) 0.065(2) 0.030(4) -0.043(4) -0.003(2)
C22 0.249(6) 0.111(3) 0.087(2) -0.012(3) 0.005(3) -0.047(2)

loop_
_atom_type_symbol
_atom_type_description
_atom_type_scat_dispersion_real
_atom_type_scat_dispersion_imag
_atom_type_scat_source
C C 0.0033 0.0016 'International Tables Vol C Tables 4.2.6.8 and 6.1.1.4'
H H 0.0000 0.0000 'International Tables Vol C Tables 4.2.6.8 and 6.1.1.4'
N N 0.0061 0.0033 'International Tables Vol C Tables 4.2.6.8 and 6.1.1.4'
O O 0.0106 0.0060 'International Tables Vol C Tables 4.2.6.8 and 6.1.1.4'
S S 0.1246 0.1234 'International Tables Vol C Tables 4.2.6.8 and 6.1.1.4'

loop_
_geom_angle_atom_site_label_1
_geom_angle_atom_site_label_2
_geom_angle_atom_site_label_3
_geom_angle
O2 S1 N1 111.86(14)
O2 S1 C19 106.2(2)
N1 S1 C19 98.49(15)
C9 O1 H1B 117(3)
C1 N1 S1 116.59(19)
C1 N1 H1A 108.7(18)
S1 N1 H1A 115.4(18)
C12 N2 C2 118.5(2)
C12 N2 H2A 114(2)
C2 N2 H2A 113(2)
N1 C1 C6 109.7(2)
N1 C1 C2 106.0(2)
C6 C1 C2 114.5(2)
N1 C1 H1 108.8
C6 C1 H1 108.8
C2 C1 H1 108.8
N2 C2 C1 107.4(2)
N2 C2 C3 116.2(2)
C1 C2 C3 113.0(2)
N2 C2 H2 106.5
C1 C2 H2 106.5
C3 C2 H2 106.5
C4 C3 C5 111.5(3)
C4 C3 C2 113.0(3)
C5 C3 C2 112.8(3)
C4 C3 H3 106.3
C5 C3 H3 106.3
C2 C3 H3 106.3
C3 C4 H4A 109.5
C3 C4 H4B 109.5
H4A C4 H4B 109.5
C3 C4 H4C 109.5
H4A C4 H4C 109.5
H4B C4 H4C 109.5
C3 C5 H5A 109.5
C3 C5 H5B 109.5
H5A C5 H5B 109.5
C3 C5 H5C 109.5
H5A C5 H5C 109.5
H5B C5 H5C 109.5
C11 C6 C7 117.9(3)
C11 C6 C1 121.4(3)
C7 C6 C1 120.7(3)
C6 C7 C8 121.8(3)
C6 C7 H7 119.1
C8 C7 H7 119.1
C9 C8 C7 119.8(3)
C9 C8 H8 120.1
C7 C8 H8 120.1
O1 C9 C10 118.2(3)
O1 C9 C8 123.0(3)
C10 C9 C8 118.8(3)
C9 C10 C11 120.5(3)
C9 C10 H10 119.8
C11 C10 H10 119.8
C6 C11 C10 121.2(3)
C6 C11 H11 119.4
C10 C11 H11 119.4
N2 C12 C13 113.1(2)
N2 C12 H12A 109.0
C13 C12 H12A 109.0
N2 C12 H12B 109.0
C13 C12 H12B 109.0
H12A C12 H12B 107.8
C14 C13 C18 117.5(3)
C14 C13 C12 122.1(3)
C18 C13 C12 120.4(3)
C13 C14 C15 122.1(3)
C13 C14 H14 119.0
C15 C14 H14 119.0
C16 C15 C14 118.8(3)
C16 C15 H15 120.6
C14 C15 H15 120.6
C17 C16 C15 120.7(3)
C17 C16 H16 119.6
C15 C16 H16 119.6
C16 C17 C18 118.7(4)
C16 C17 H17 120.7
C18 C17 H17 120.7
C17 C18 C13 122.2(3)
C17 C18 H18 118.9
C13 C18 H18 118.9
C20 C19 C21 114.1(5)
C20 C19 C22 110.1(4)
C21 C19 C22 110.9(3)
C20 C19 S1 106.6(3)
C21 C19 S1 110.6(3)
C22 C19 S1 104.0(3)
C19 C20 H20A 109.5
C19 C20 H20B 109.5
H20A C20 H20B 109.5
C19 C20 H20C 109.5
H20A C20 H20C 109.5
H20B C20 H20C 109.5
C19 C21 H21A 109.5
C19 C21 H21B 109.5
H21A C21 H21B 109.5
C19 C21 H21C 109.5
H21A C21 H21C 109.5
H21B C21 H21C 109.5
C19 C22 H22A 109.5
C19 C22 H22B 109.5
H22A C22 H22B 109.5
C19 C22 H22C 109.5
H22A C22 H22C 109.5
H22B C22 H22C 109.5

loop_
_geom_bond_atom_site_label_1
_geom_bond_atom_site_label_2
_geom_bond_distance
S1 O2 1.463(3)
S1 N1 1.645(2)
S1 C19 1.824(4)
O1 C9 1.363(3)
O1 H1B 0.828(19)
N1 C1 1.481(3)
N1 H1A 0.875(17)
N2 C12 1.443(4)
N2 C2 1.460(3)
N2 H2A 0.847(18)
C1 C6 1.520(4)
C1 C2 1.536(4)
C1 H1 0.9800
C2 C3 1.541(4)
C2 H2 0.9800
C3 C4 1.496(5)
C3 C5 1.510(5)
C3 H3 0.9800
C4 H4A 0.9600
C4 H4B 0.9600
C4 H4C 0.9600
C5 H5A 0.9600
C5 H5B 0.9600
C5 H5C 0.9600
C6 C11 1.368(4)
C6 C7 1.371(4)
C7 C8 1.386(4)
C7 H7 0.9300
C8 C9 1.378(4)
C8 H8 0.9300
C9 C10 1.374(4)
C10 C11 1.385(4)
C10 H10 0.9300
C11 H11 0.9300
C12 C13 1.492(4)
C12 H12A 0.9700
C12 H12B 0.9700
C13 C14 1.360(4)
C13 C18 1.370(4)
C14 C15 1.369(4)
C14 H14 0.9300
C15 C16 1.368(5)
C15 H15 0.9300
C16 C17 1.364(5)
C16 H16 0.9300
C17 C18 1.368(5)
C17 H17 0.9300
C18 H18 0.9300
C19 C20 1.487(6)
C19 C21 1.502(5)
C19 C22 1.539(5)
C20 H20A 0.9600
C20 H20B 0.9600
C20 H20C 0.9600
C21 H21A 0.9600
C21 H21B 0.9600
C21 H21C 0.9600
C22 H22A 0.9600
C22 H22B 0.9600
C22 H22C 0.9600

loop_
_geom_hbond_atom_site_label_D
_geom_hbond_atom_site_label_H
_geom_hbond_atom_site_label_A
_geom_hbond_site_symmetry_A
_geom_hbond_distance_DH
_geom_hbond_distance_HA
_geom_hbond_distance_DA
_geom_hbond_angle_DHA
O1 H1B O2 3_656 0.828(19) 1.82(2) 2.647(4) 173(5)

loop_
_geom_torsion_atom_site_label_1
_geom_torsion_atom_site_label_2
_geom_torsion_atom_site_label_3
_geom_torsion_atom_site_label_4
_geom_torsion
O2 S1 N1 C1 72.0(3)
C19 S1 N1 C1 -176.7(2)
S1 N1 C1 C6 60.5(3)
S1 N1 C1 C2 -175.33(19)
C12 N2 C2 C1 -151.5(3)
C12 N2 C2 C3 80.9(4)
N1 C1 C2 N2 55.6(3)
C6 C1 C2 N2 176.7(2)
N1 C1 C2 C3 -174.9(2)
C6 C1 C2 C3 -53.8(3)
N2 C2 C3 C4 55.6(4)
C1 C2 C3 C4 -69.3(4)
N2 C2 C3 C5 -72.1(4)
C1 C2 C3 C5 163.1(3)
N1 C1 C6 C11 60.3(3)
C2 C1 C6 C11 -58.7(3)
N1 C1 C6 C7 -119.5(3)
C2 C1 C6 C7 121.5(3)
C11 C6 C7 C8 -0.9(4)
C1 C6 C7 C8 178.9(2)
C6 C7 C8 C9 0.6(4)
C7 C8 C9 O1 -179.2(3)
C7 C8 C9 C10 -0.1(4)
O1 C9 C10 C11 179.0(2)
C8 C9 C10 C11 -0.2(4)
C7 C6 C11 C10 0.6(4)
C1 C6 C11 C10 -179.2(2)
C9 C10 C11 C6 -0.1(5)
C2 N2 C12 C13 167.6(3)
N2 C12 C13 C14 -59.0(5)
N2 C12 C13 C18 121.6(4)
C18 C13 C14 C15 0.7(5)
C12 C13 C14 C15 -178.8(3)
C13 C14 C15 C16 -1.2(6)
C14 C15 C16 C17 0.2(7)
C15 C16 C17 C18 1.3(7)
C16 C17 C18 C13 -1.9(6)
C14 C13 C18 C17 0.9(5)
C12 C13 C18 C17 -179.6(3)
O2 S1 C19 C20 -179.0(3)
N1 S1 C19 C20 65.2(3)
O2 S1 C19 C21 56.4(4)
N1 S1 C19 C21 -59.4(4)
O2 S1 C19 C22 -62.7(3)
N1 S1 C19 C22 -178.5(3)
